data_2218687
loop_
_publ_author_name
'Chehimi-Moumen, Fathia'
'F\'erid, Mokhtar'

_publ_section_title
;
 LiDy(PO~3~)~4~
;
_journal_issue 7
_journal_name_full 'Acta Crystallographica Section E'
_journal_page_first i45
_journal_paper_doi 10.1107/S1600536808016875
_journal_volume 64
_journal_year 2008
_chemical_formula_iupac 'Li Dy (P1 O3)4'
_chemical_formula_sum 'Dy Li O12 P4'
_chemical_formula_weight 485.32
_chemical_name_common 'Lithium dysprosium polyphosphate'
_chemical_name_systematic
;
lithium dysprosium polyphosphate
;
_space_group_IT_number 15
_symmetry_cell_setting monoclinic
_symmetry_space_group_name_Hall '-C 2yc'
_symmetry_space_group_name_H-M 'C 1 2/c 1'
_atom_sites_solution_primary direct
_atom_sites_solution_secondary difmap
_audit_creation_method SHELXL-97
_cell_angle_alpha 90.00
_cell_angle_beta 126.106(3)
_cell_angle_gamma 90.00
_cell_formula_units_Z 4
_cell_length_a 16.2690(10)
_cell_length_b 7.0236(3)
_cell_length_c 9.5781(8)
_cell_measurement_reflns_used 1631
_cell_measurement_temperature 295(2)
_cell_measurement_theta_max 27.878
_cell_measurement_theta_min 0.703
_cell_volume 884.25(10)
_computing_cell_refinement 'DENZO/SCALEPACK (Otwinowski & Minor, 1997)'
_computing_data_collection 'COLLECT (Nonius, 1998)'
_computing_data_reduction 'DENZO/SCALEPACK (Otwinowski & Minor, 1997)'
_computing_molecular_graphics 'DIAMOND (Brandenburg, 1999)'
_computing_publication_material 'SHELXL97 (Sheldrick, 2008)'
_computing_structure_refinement 'SHELXL97 (Sheldrick, 2008)'
_computing_structure_solution 'SHELXS97 (Sheldrick, 2008)'
_diffrn_ambient_temperature 295(2)
_diffrn_measured_fraction_theta_full 0.99
_diffrn_measured_fraction_theta_max 0.99
_diffrn_measurement_device_type 'Nonius KappaCCD'
_diffrn_measurement_method '\f & \w'
_diffrn_radiation_monochromator graphite
_diffrn_radiation_source 'fine-focus sealed tube'
_diffrn_radiation_type MoK\a
_diffrn_radiation_wavelength 0.71073
_diffrn_reflns_av_R_equivalents 0.0797
_diffrn_reflns_av_sigmaI/netI 0.0737
_diffrn_reflns_limit_h_max 20
_diffrn_reflns_limit_h_min -21
_diffrn_reflns_limit_k_max 7
_diffrn_reflns_limit_k_min -9
_diffrn_reflns_limit_l_max 9
_diffrn_reflns_limit_l_min -12
_diffrn_reflns_number 3313
_diffrn_reflns_theta_full 27.73
_diffrn_reflns_theta_max 27.73
_diffrn_reflns_theta_min 3.60
_diffrn_standards_number 0
_exptl_absorpt_coefficient_mu 9.243
_exptl_absorpt_correction_T_max 0.45
_exptl_absorpt_correction_T_min 0.42
_exptl_absorpt_correction_type analytical
_exptl_absorpt_process_details '(de Meulenaer & Tompa, 1965)'
_exptl_crystal_colour colourless
_exptl_crystal_density_diffrn 3.646
_exptl_crystal_density_method 'not measured'
_exptl_crystal_description block
_exptl_crystal_F_000 900
_exptl_crystal_size_max 0.10
_exptl_crystal_size_mid 0.09
_exptl_crystal_size_min 0.08
_refine_diff_density_max 2.260
_refine_diff_density_min -2.129
_refine_ls_extinction_method none
_refine_ls_goodness_of_fit_ref 0.950
_refine_ls_matrix_type full
_refine_ls_number_parameters 83
_refine_ls_number_reflns 1021
_refine_ls_number_restraints 0
_refine_ls_restrained_S_all 0.950
_refine_ls_R_factor_all 0.0491
_refine_ls_R_factor_gt 0.0384
_refine_ls_shift/su_max_lt 0.001
_refine_ls_shift/su_mean <0.001
_refine_ls_structure_factor_coef Fsqd
_refine_ls_weighting_details 'calc w=1/[\s^2^(Fo^2^)+(0.0468P)^2^] where P=(Fo^2^+2Fc^2^)/3'
_refine_ls_weighting_scheme calc
_refine_ls_wR_factor_gt 0.0827
_refine_ls_wR_factor_ref 0.0871
_reflns_number_gt 858
_reflns_number_total 1021
_reflns_threshold_expression I>2\s(I)
_cod_data_source_file fi2064.cif
_cod_data_source_block I
_cod_depositor_comments
;
The following automatic conversions were performed:
'_symmetry_cell_setting' value 'Monoclinic' changed to 'monoclinic'
according to '/home/saulius/struct/CIF-dictionaries/cif_core.dic'
dictionary named 'cif_core.dic' version 2.4.1 from 2010-06-29.

Automatic conversion script
Id: cif_fix_enum 1527 2010-12-29 10:47:43Z saulius 

The following automatic conversions were performed:

'_symmetry_cell_setting' value 'Monoclinic' changed to 'monoclinic'
according to /home/saulius/struct/CIF-dictionaries/cif_core.dic
dictionary named 'cif_core.dic' version 2.4.1 from 2010-06-29.

Automatic conversion script
Id: cif_fix_values 1715 2011-07-08 13:25:40Z adriana 
;
_cod_original_cell_volume 884.24(10)
_cod_original_sg_symbol_H-M 'C 1 2/c 1 '
_cod_database_code 2218687
_cod_database_fobs_code 2218687

loop_
_symmetry_equiv_pos_as_xyz
'x, y, z'
'-x, y, -z+1/2'
'x+1/2, y+1/2, z'
'-x+1/2, y+1/2, -z+1/2'
'-x, -y, -z'
'x, -y, z-1/2'
'-x+1/2, -y+1/2, -z'
'x+1/2, -y+1/2, z-1/2'

loop_
_atom_site_type_symbol
_atom_site_label
_atom_site_fract_x
_atom_site_fract_y
_atom_site_fract_z
_atom_site_U_iso_or_equiv
_atom_site_adp_type
_atom_site_calc_flag
_atom_site_refinement_flags
_atom_site_occupancy
Dy Dy1 0.5000 0.79714(6) 0.7500 0.01295(18) Uani d S 1
P P1 0.36225(14) 0.5523(2) 0.8849(2) 0.0108(4) Uani d . 1
P P2 0.35333(14) 0.1513(3) 0.8039(2) 0.0124(4) Uani d . 1
O O1 0.3870(4) 0.7158(6) 0.8178(7) 0.0148(11) Uani d . 1
O O2 0.4353(4) 0.5025(7) 1.0727(6) 0.0142(10) Uani d . 1
O O3 0.2555(4) 0.5780(7) 0.8535(7) 0.0141(11) Uani d . 1
O O4 0.3421(4) 0.3778(7) 0.7655(6) 0.0169(11) Uani d . 1
O O5 0.4287(4) 0.0852(7) 0.7730(7) 0.0147(10) Uani d . 1
O O6 0.3726(4) 0.1159(6) 0.9727(6) 0.0180(12) Uani d . 1
Li Li 0.5000 0.292(2) 0.7500 0.012(3) Uani d S 1

loop_
_atom_site_aniso_label
_atom_site_aniso_U_11
_atom_site_aniso_U_22
_atom_site_aniso_U_33
_atom_site_aniso_U_12
_atom_site_aniso_U_13
_atom_site_aniso_U_23
Dy1 0.0130(3) 0.0101(3) 0.0150(3) 0.000 0.0078(2) 0.000
P1 0.0103(9) 0.0098(9) 0.0115(9) 0.0003(6) 0.0059(8) -0.0008(6)
P2 0.0106(10) 0.0115(9) 0.0123(9) -0.0008(7) 0.0053(8) -0.0007(7)
O1 0.016(3) 0.013(3) 0.014(3) -0.002(2) 0.008(2) 0.0012(19)
O2 0.008(3) 0.014(2) 0.016(3) -0.0022(19) 0.004(2) 0.001(2)
O3 0.007(3) 0.017(3) 0.018(3) 0.0056(19) 0.007(2) 0.006(2)
O4 0.023(3) 0.012(3) 0.012(2) 0.004(2) 0.008(2) 0.0057(19)
O5 0.015(3) 0.016(2) 0.020(3) 0.0014(19) 0.014(2) -0.0011(19)
O6 0.027(3) 0.008(2) 0.019(3) -0.003(2) 0.013(3) -0.0008(19)
Li 0.015(9) 0.004(8) 0.023(9) 0.000 0.015(8) 0.000

loop_
_atom_type_symbol
_atom_type_description
_atom_type_scat_dispersion_real
_atom_type_scat_dispersion_imag
_atom_type_scat_source
Dy Dy -0.1892 4.4098 'International Tables Vol C Tables 4.2.6.8 and 6.1.1.4'
Li Li -0.0003 0.0001 'International Tables Vol C Tables 4.2.6.8 and 6.1.1.4'
O O 0.0106 0.0060 'International Tables Vol C Tables 4.2.6.8 and 6.1.1.4'
P P 0.1023 0.0942 'International Tables Vol C Tables 4.2.6.8 and 6.1.1.4'

loop_
_geom_angle_atom_site_label_1
_geom_angle_atom_site_label_2
_geom_angle_atom_site_label_3
_geom_angle_site_symmetry_1
_geom_angle_site_symmetry_3
_geom_angle
O6 Dy1 O6 5_667 6_565 149.0(2)
O6 Dy1 O1 5_667 . 93.73(18)
O6 Dy1 O1 6_565 . 93.71(19)
O6 Dy1 O1 5_667 2_656 93.71(19)
O6 Dy1 O1 6_565 2_656 93.73(18)
O1 Dy1 O1 . 2_656 151.9(2)
O6 Dy1 O5 5_667 2_666 74.10(17)
O6 Dy1 O5 6_565 2_666 79.93(18)
O1 Dy1 O5 . 2_666 136.63(17)
O1 Dy1 O5 2_656 2_666 71.43(16)
O6 Dy1 O5 5_667 1_565 79.93(18)
O6 Dy1 O5 6_565 1_565 74.10(17)
O1 Dy1 O5 . 1_565 71.43(16)
O1 Dy1 O5 2_656 1_565 136.63(17)
O5 Dy1 O5 2_666 1_565 65.5(2)
O6 Dy1 O2 5_667 6_565 137.74(17)
O6 Dy1 O2 6_565 6_565 72.95(15)
O1 Dy1 O2 . 6_565 84.22(17)
O1 Dy1 O2 2_656 6_565 72.18(16)
O5 Dy1 O2 2_666 6_565 132.43(17)
O5 Dy1 O2 1_565 6_565 137.20(17)
O6 Dy1 O2 5_667 5_667 72.95(15)
O6 Dy1 O2 6_565 5_667 137.74(17)
O1 Dy1 O2 . 5_667 72.18(16)
O1 Dy1 O2 2_656 5_667 84.22(17)
O5 Dy1 O2 2_666 5_667 137.20(17)
O5 Dy1 O2 1_565 5_667 132.43(17)
O2 Dy1 O2 6_565 5_667 66.2(2)
O6 Dy1 Li 5_667 1_565 74.52(12)
O6 Dy1 Li 6_565 1_565 74.52(12)
O1 Dy1 Li . 1_565 104.06(11)
O1 Dy1 Li 2_656 1_565 104.06(11)
O5 Dy1 Li 2_666 1_565 32.77(12)
O5 Dy1 Li 1_565 1_565 32.77(12)
O2 Dy1 Li 6_565 1_565 146.88(11)
O2 Dy1 Li 5_667 1_565 146.88(11)
O6 Dy1 Li 5_667 . 105.48(12)
O6 Dy1 Li 6_565 . 105.48(12)
O1 Dy1 Li . . 75.94(11)
O1 Dy1 Li 2_656 . 75.94(11)
O5 Dy1 Li 2_666 . 147.23(12)
O5 Dy1 Li 1_565 . 147.23(12)
O2 Dy1 Li 6_565 . 33.12(11)
O2 Dy1 Li 5_667 . 33.12(11)
Li Dy1 Li 1_565 . 180.000(5)
O1 P1 O2 . . 118.3(3)
O1 P1 O4 . . 106.4(3)
O2 P1 O4 . . 111.6(3)
O1 P1 O3 . . 112.1(3)
O2 P1 O3 . . 105.0(3)
O4 P1 O3 . . 102.4(3)
O1 P1 Li . 5_667 90.9(3)
O4 P1 Li . 5_667 144.5(3)
O3 P1 Li . 5_667 99.2(2)
O6 P2 O5 . . 119.7(3)
O6 P2 O3 . 4_546 112.5(3)
O5 P2 O3 . 4_546 107.3(3)
O6 P2 O4 . . 109.7(3)
O5 P2 O4 . . 104.9(3)
O3 P2 O4 4_546 . 100.9(3)
O6 P2 Li . . 126.0(2)
O3 P2 Li 4_546 . 121.1(2)
O4 P2 Li . . 67.6(3)
P1 O1 Dy1 . . 139.8(3)
P1 O2 Li . 5_667 120.0(4)
P1 O2 Dy1 . 5_667 136.6(3)
Li O2 Dy1 5_667 5_667 103.3(3)
P1 O3 P2 . 4_556 134.3(4)
P1 O4 P2 . . 130.8(3)
P2 O5 Li . . 113.7(4)
P2 O5 Dy1 . 1_545 140.9(3)
Li O5 Dy1 . 1_545 105.4(3)
P2 O6 Dy1 . 5_667 133.6(3)
O5 Li O5 . 2_656 83.7(6)
O5 Li O2 . 5_667 119.6(2)
O5 Li O2 2_656 5_667 125.8(2)
O5 Li O2 . 6_565 125.8(2)
O5 Li O2 2_656 6_565 119.6(2)
O2 Li O2 5_667 6_565 87.2(6)
O5 Li P2 . . 28.19(15)
O5 Li P2 2_656 . 111.9(5)
O2 Li P2 5_667 . 99.89(18)
O2 Li P2 6_565 . 108.8(2)
O5 Li P2 . 2_656 111.9(5)
O5 Li P2 2_656 2_656 28.19(15)
O2 Li P2 5_667 2_656 108.8(2)
O2 Li P2 6_565 2_656 99.89(18)
P2 Li P2 . 2_656 140.1(5)
O5 Li P1 . 5_667 102.86(18)
O5 Li P1 2_656 5_667 108.3(2)
O2 Li P1 5_667 5_667 25.34(15)
O2 Li P1 6_565 5_667 112.5(5)
P2 Li P1 . 5_667 92.53(5)
P2 Li P1 2_656 5_667 101.64(5)
O5 Li P1 . 6_565 108.3(2)
O5 Li P1 2_656 6_565 102.86(18)
O2 Li P1 5_667 6_565 112.5(5)
O2 Li P1 6_565 6_565 25.34(15)
P2 Li P1 . 6_565 101.64(5)
P2 Li P1 2_656 6_565 92.53(5)
P1 Li P1 5_667 6_565 137.8(5)
O5 Li Dy1 . 1_545 41.9(3)
O5 Li Dy1 2_656 1_545 41.9(3)
O2 Li Dy1 5_667 1_545 136.4(3)
O2 Li Dy1 6_565 1_545 136.4(3)
P2 Li Dy1 . 1_545 70.0(3)
P2 Li Dy1 2_656 1_545 70.0(3)
P1 Li Dy1 5_667 1_545 111.1(2)
P1 Li Dy1 6_565 1_545 111.1(2)
O5 Li Dy1 . . 138.1(3)
O5 Li Dy1 2_656 . 138.1(3)
O2 Li Dy1 5_667 . 43.6(3)
O2 Li Dy1 6_565 . 43.6(3)
P2 Li Dy1 . . 110.0(3)
P2 Li Dy1 2_656 . 110.0(3)
P1 Li Dy1 5_667 . 68.9(2)
P1 Li Dy1 6_565 . 68.9(2)
Dy1 Li Dy1 1_545 . 180.0

loop_
_geom_bond_atom_site_label_1
_geom_bond_atom_site_label_2
_geom_bond_site_symmetry_2
_geom_bond_distance
Dy1 O6 5_667 2.288(5)
Dy1 O6 6_565 2.288(5)
Dy1 O1 . 2.352(5)
Dy1 O1 2_656 2.352(5)
Dy1 O5 2_666 2.406(5)
Dy1 O5 1_565 2.406(5)
Dy1 O2 6_565 2.513(5)
Dy1 O2 5_667 2.513(5)
Dy1 Li 1_565 3.476(14)
Dy1 Li . 3.548(14)
P1 O1 . 1.483(5)
P1 O2 . 1.500(5)
P1 O4 . 1.573(5)
P1 O3 . 1.589(5)
P1 Li 5_667 3.035(5)
P2 O6 . 1.475(5)
P2 O5 . 1.495(5)
P2 O3 4_546 1.589(5)
P2 O4 . 1.619(5)
P2 Li . 2.896(5)
O2 Li 5_667 1.992(11)
O2 Dy1 5_667 2.513(5)
O3 P2 4_556 1.589(5)
O5 Li . 1.951(11)
O5 Dy1 1_545 2.406(5)
O6 Dy1 5_667 2.288(5)
Li O5 2_656 1.951(11)
Li O2 5_667 1.992(11)
Li O2 6_565 1.992(11)
Li P2 2_656 2.896(5)
Li P1 5_667 3.035(5)
Li P1 6_565 3.035(5)
Li Dy1 1_545 3.476(14)
